data_2224184
loop_
_publ_author_name
'Zhang, Chun-Lan'
'Jian, Fang-Fang'

_publ_section_title
;
 Bis(quinolin-8-ol)silver(I) 2-hydroxy-3,5-dinitrobenzoate
;
_journal_coeditor_code DN2508
_journal_issue 12
_journal_name_full 'Acta Crystallographica Section E'
_journal_page_first m1521
_journal_paper_doi 10.1107/S1600536809045905
_journal_volume 65
_journal_year 2009
_chemical_formula_iupac '[Ag (C9 H7 N O)2] (C7 H3 N2 O7)'
_chemical_formula_moiety 'C18 H14 Ag N2 O2 +, C7 H3 N2 O7 -'
_chemical_formula_sum 'C25 H17 Ag N4 O9'
_chemical_formula_weight 625.30
_chemical_name_systematic
;
Bis(quinolin-8-ol)silver(I) 2-hydroxy-3,5-dinitrobenzoate
;
_space_group_IT_number 4
_symmetry_cell_setting monoclinic
_symmetry_space_group_name_Hall 'P 2yb'
_symmetry_space_group_name_H-M 'P 1 21 1'
_atom_sites_solution_hydrogens geom
_atom_sites_solution_primary direct
_atom_sites_solution_secondary difmap
_audit_creation_method SHELXL-97
_cell_angle_alpha 90.00
_cell_angle_beta 104.38(3)
_cell_angle_gamma 90.00
_cell_formula_units_Z 2
_cell_length_a 9.0154(18)
_cell_length_b 7.6122(15)
_cell_length_c 17.138(3)
_cell_measurement_reflns_used 4356
_cell_measurement_temperature 293(2)
_cell_measurement_theta_max 27.57
_cell_measurement_theta_min 3.55
_cell_volume 1139.3(4)
_computing_cell_refinement 'SAINT (Bruker, 1997)'
_computing_data_collection 'SMART (Bruker, 1997)'
_computing_data_reduction 'SAINT (Bruker, 1997)'
_computing_molecular_graphics 'ORTEPIII (Burnett & Johnson, 1996) and ORTEP-3 for Windows (Farrugia, 1997)'
_computing_publication_material 'SHELXL97 (Sheldrick, 2008)'
_computing_structure_refinement 'SHELXL97 (Sheldrick, 2008)'
_computing_structure_solution 'SHELXS97 (Sheldrick, 2008)'
_diffrn_ambient_temperature 293(2)
_diffrn_measured_fraction_theta_full 0.989
_diffrn_measured_fraction_theta_max 0.989
_diffrn_measurement_device_type 'Bruker SMART CCD area-detector'
_diffrn_measurement_method '\f and \w'
_diffrn_radiation_monochromator graphite
_diffrn_radiation_source 'fine-focus sealed tube'
_diffrn_radiation_type MoK\a
_diffrn_radiation_wavelength 0.71073
_diffrn_reflns_av_R_equivalents 0.0224
_diffrn_reflns_av_sigmaI/netI 0.0322
_diffrn_reflns_limit_h_max 11
_diffrn_reflns_limit_h_min -11
_diffrn_reflns_limit_k_max 8
_diffrn_reflns_limit_k_min -9
_diffrn_reflns_limit_l_max 22
_diffrn_reflns_limit_l_min -22
_diffrn_reflns_number 10841
_diffrn_reflns_theta_full 27.57
_diffrn_reflns_theta_max 27.57
_diffrn_reflns_theta_min 3.55
_exptl_absorpt_coefficient_mu 0.953
_exptl_absorpt_correction_type none
_exptl_crystal_colour yellow
_exptl_crystal_density_diffrn 1.823
_exptl_crystal_density_method 'not measured'
_exptl_crystal_description block
_exptl_crystal_F_000 628
_exptl_crystal_size_max 0.20
_exptl_crystal_size_mid 0.15
_exptl_crystal_size_min 0.11
_refine_diff_density_max 0.703
_refine_diff_density_min -0.304
_refine_ls_abs_structure_details 'Flack (1983), 1770 Friedel pairs'
_refine_ls_abs_structure_Flack 0.006(18)
_refine_ls_extinction_method none
_refine_ls_goodness_of_fit_ref 1.088
_refine_ls_hydrogen_treatment constr
_refine_ls_matrix_type full
_refine_ls_number_parameters 353
_refine_ls_number_reflns 4602
_refine_ls_number_restraints 1
_refine_ls_restrained_S_all 1.088
_refine_ls_R_factor_all 0.0260
_refine_ls_R_factor_gt 0.0238
_refine_ls_shift/su_max 0.000
_refine_ls_shift/su_mean 0.000
_refine_ls_structure_factor_coef Fsqd
_refine_ls_weighting_details 'calc w=1/[\s^2^(Fo^2^)+(0.0280P)^2^+0.3633P] where P=(Fo^2^+2Fc^2^)/3'
_refine_ls_weighting_scheme calc
_refine_ls_wR_factor_gt 0.0559
_refine_ls_wR_factor_ref 0.0569
_reflns_number_gt 4356
_reflns_number_total 4602
_reflns_threshold_expression I>2\s(I)
_cod_data_source_file dn2508.cif
_cod_data_source_block I
_cod_depositor_comments
;
The following automatic conversions were performed:
'_symmetry_cell_setting' value 'Monoclinic' changed to 'monoclinic'
according to '/home/saulius/struct/CIF-dictionaries/cif_core.dic'
dictionary named 'cif_core.dic' version 2.4.1 from 2010-06-29.

Automatic conversion script
Id: cif_fix_enum 1527 2010-12-29 10:47:43Z saulius 

The following automatic conversions were performed:

'_symmetry_cell_setting' value 'Monoclinic' changed to 'monoclinic'
according to /home/saulius/struct/CIF-dictionaries/cif_core.dic
dictionary named 'cif_core.dic' version 2.4.1 from 2010-06-29.

Automatic conversion script
Id: cif_fix_values 1715 2011-07-08 13:25:40Z adriana 
;
_cod_original_sg_symbol_H-M 'P 21'
_cod_database_code 2224184
_cod_database_fobs_code 2224184

loop_
_symmetry_equiv_pos_as_xyz
'x, y, z'
'-x, y+1/2, -z'

loop_
_atom_site_type_symbol
_atom_site_label
_atom_site_fract_x
_atom_site_fract_y
_atom_site_fract_z
_atom_site_U_iso_or_equiv
_atom_site_adp_type
_atom_site_calc_flag
_atom_site_refinement_flags
_atom_site_occupancy
_atom_site_disorder_assembly
_atom_site_disorder_group
Ag Ag1 0.062198(19) 0.74284(3) 0.668865(11) 0.01870(6) Uani d . 1 . .
O O1 -0.0991(2) 0.4624(3) 0.64039(12) 0.0199(4) Uani d . 1 . .
H H1AA -0.0950 0.3450 0.6670 0.030 Uiso d R 1 . .
O O2 0.1744(2) 0.5065(3) 0.77201(12) 0.0217(4) Uani d . 1 . .
H H2AA 0.1409 0.4170 0.7790 0.033 Uiso d R 1 . .
N N1 -0.1155(2) 0.7669(4) 0.55612(13) 0.0174(5) Uani d . 1 . .
N N2 0.2684(3) 0.8371(3) 0.75436(14) 0.0163(5) Uani d . 1 . .
C C1 -0.1281(3) 0.9178(4) 0.51463(19) 0.0223(6) Uani d . 1 . .
H H1A -0.0613 1.0090 0.5354 0.027 Uiso calc R 1 . .
C C2 -0.2364(4) 0.9449(4) 0.44186(18) 0.0246(6) Uani d . 1 . .
H H2A -0.2410 1.0519 0.4152 0.030 Uiso calc R 1 . .
C C3 -0.3353(3) 0.8132(4) 0.41024(19) 0.0211(6) Uani d . 1 . .
H H3A -0.4080 0.8297 0.3618 0.025 Uiso calc R 1 . .
C C4 -0.3269(3) 0.6506(4) 0.45167(18) 0.0170(6) Uani d . 1 . .
C C5 -0.4267(3) 0.5080(4) 0.42261(17) 0.0209(6) Uani d . 1 . .
H H5A -0.5013 0.5186 0.3744 0.025 Uiso calc R 1 . .
C C6 -0.4132(3) 0.3552(4) 0.46543(18) 0.0214(6) Uani d . 1 . .
H H6A -0.4774 0.2614 0.4454 0.026 Uiso calc R 1 . .
C C7 -0.3036(3) 0.3371(4) 0.53957(17) 0.0187(6) Uani d . 1 . .
H H7A -0.2977 0.2327 0.5683 0.022 Uiso calc R 1 . .
C C8 -0.2059(3) 0.4719(4) 0.56950(16) 0.0149(5) Uani d . 1 . .
C C9 -0.2140(3) 0.6332(4) 0.52566(16) 0.0141(5) Uani d . 1 . .
C C10 0.3161(3) 0.9992(4) 0.74638(17) 0.0187(6) Uani d . 1 . .
H H10A 0.2572 1.0697 0.7061 0.022 Uiso calc R 1 . .
C C11 0.4512(3) 1.0703(4) 0.79573(19) 0.0222(6) Uani d . 1 . .
H H11A 0.4807 1.1847 0.7878 0.027 Uiso calc R 1 . .
C C12 0.5375(3) 0.9694(4) 0.85498(18) 0.0210(6) Uani d . 1 . .
H H12A 0.6277 1.0140 0.8878 0.025 Uiso calc R 1 . .
C C13 0.4907(3) 0.7962(4) 0.86706(17) 0.0172(6) Uani d . 1 . .
C C14 0.5745(3) 0.6843(4) 0.92847(17) 0.0199(6) Uani d . 1 . .
H H14A 0.6655 0.7235 0.9626 0.024 Uiso calc R 1 . .
C C15 0.5225(3) 0.5197(4) 0.93780(17) 0.0206(6) Uani d . 1 . .
H H15A 0.5776 0.4479 0.9788 0.025 Uiso calc R 1 . .
C C16 0.3864(3) 0.4567(4) 0.88625(17) 0.0177(6) Uani d . 1 . .
H H16A 0.3520 0.3443 0.8937 0.021 Uiso calc R 1 . .
C C17 0.3044(3) 0.5596(4) 0.82523(16) 0.0144(5) Uani d . 1 . .
C C18 0.3541(2) 0.7342(6) 0.81437(14) 0.0140(4) Uani d . 1 . .
O O3 0.1402(2) -0.0140(3) 0.92529(13) 0.0260(5) Uani d . 1 . .
H H3B 0.1405 0.0793 0.9015 0.039 Uiso d R 1 . .
O O4 -0.4152(2) -0.3754(3) 0.69128(14) 0.0284(5) Uani d . 1 . .
O O5 -0.3271(2) -0.5962(3) 0.76855(13) 0.0273(5) Uani d . 1 . .
O O6 0.1239(2) -0.5246(3) 0.98348(12) 0.0211(4) Uani d . 1 . .
O O7 0.1678(2) -0.2656(4) 1.03550(11) 0.0289(4) Uani d . 1 . .
O O8 -0.0981(2) 0.1498(3) 0.70194(12) 0.0242(5) Uani d . 1 . .
O O9 0.0667(2) 0.2136(3) 0.81890(12) 0.0198(5) Uani d . 1 . .
N N3 -0.3217(2) -0.4436(3) 0.74770(14) 0.0173(5) Uani d . 1 . .
N N4 0.1088(2) -0.3646(3) 0.98082(14) 0.0151(5) Uani d . 1 . .
C C19 -0.1971(3) -0.3338(4) 0.79249(18) 0.0131(6) Uani d . 1 . .
C C20 -0.1028(3) -0.3990(3) 0.86303(16) 0.0128(5) Uani d . 1 . .
H H20A -0.1152 -0.5127 0.8803 0.015 Uiso calc R 1 . .
C C21 0.0095(3) -0.2909(3) 0.90660(15) 0.0118(6) Uani d . 1 . .
C C22 0.0328(3) -0.1188(4) 0.88193(16) 0.0131(5) Uani d . 1 . .
C C23 -0.0605(3) -0.0602(3) 0.80700(16) 0.0130(5) Uani d . 1 . .
C C24 -0.1769(3) -0.1677(4) 0.76339(18) 0.0137(6) Uani d . 1 . .
H H24A -0.2405 -0.1286 0.7152 0.016 Uiso calc R 1 . .
C C25 -0.0306(3) 0.1145(4) 0.77252(16) 0.0150(5) Uani d . 1 . .

loop_
_atom_site_aniso_label
_atom_site_aniso_U_11
_atom_site_aniso_U_22
_atom_site_aniso_U_33
_atom_site_aniso_U_12
_atom_site_aniso_U_13
_atom_site_aniso_U_23
Ag1 0.01624(8) 0.01725(9) 0.01946(9) -0.00342(12) -0.00152(6) 0.00022(11)
O1 0.0213(10) 0.0127(9) 0.0199(10) -0.0063(8) -0.0062(8) 0.0045(7)
O2 0.0185(9) 0.0169(10) 0.0244(11) -0.0079(8) -0.0046(8) 0.0028(8)
N1 0.0194(9) 0.0143(15) 0.0179(10) -0.0003(11) 0.0034(8) 0.0009(10)
N2 0.0138(10) 0.0164(12) 0.0191(12) -0.0018(9) 0.0047(9) 0.0005(9)
C1 0.0256(14) 0.0145(13) 0.0262(16) -0.0040(13) 0.0053(12) 0.0045(11)
C2 0.0331(16) 0.0181(15) 0.0238(16) 0.0071(14) 0.0092(13) 0.0106(12)
C3 0.0216(13) 0.0248(14) 0.0156(15) 0.0061(12) 0.0021(11) 0.0024(11)
C4 0.0139(12) 0.0219(15) 0.0152(14) 0.0027(11) 0.0036(10) 0.0011(12)
C5 0.0161(13) 0.0293(16) 0.0149(14) 0.0008(13) -0.0007(10) -0.0035(12)
C6 0.0154(13) 0.0245(15) 0.0215(15) -0.0088(12) -0.0008(10) -0.0052(12)
C7 0.0181(13) 0.0179(15) 0.0188(14) -0.0042(11) 0.0023(10) 0.0014(11)
C8 0.0142(12) 0.0145(13) 0.0143(13) 0.0003(11) 0.0002(10) 0.0000(10)
C9 0.0142(12) 0.0143(13) 0.0135(13) -0.0007(11) 0.0030(9) 0.0009(10)
C10 0.0208(13) 0.0172(14) 0.0199(15) -0.0023(12) 0.0082(11) 0.0027(11)
C11 0.0261(14) 0.0167(14) 0.0257(16) -0.0085(13) 0.0098(12) -0.0039(12)
C12 0.0182(13) 0.0228(15) 0.0231(15) -0.0110(12) 0.0071(11) -0.0096(12)
C13 0.0141(11) 0.0225(15) 0.0162(13) -0.0030(10) 0.0064(10) -0.0058(10)
C14 0.0112(11) 0.0293(15) 0.0177(14) -0.0033(11) 0.0005(10) -0.0069(10)
C15 0.0138(12) 0.0278(16) 0.0181(14) 0.0033(12) 0.0000(10) 0.0019(11)
C16 0.0162(12) 0.0153(13) 0.0207(14) -0.0018(11) 0.0032(10) -0.0002(10)
C17 0.0111(11) 0.0143(13) 0.0172(14) -0.0019(11) 0.0028(10) -0.0028(10)
C18 0.0113(9) 0.0151(11) 0.0166(11) 0.0013(17) 0.0052(8) 0.0003(15)
O3 0.0224(10) 0.0222(11) 0.0283(12) -0.0065(9) -0.0032(9) 0.0033(9)
O4 0.0209(10) 0.0281(12) 0.0268(12) -0.0043(9) -0.0115(8) -0.0011(9)
O5 0.0294(11) 0.0195(11) 0.0293(12) -0.0131(10) 0.0006(9) 0.0017(9)
O6 0.0213(10) 0.0160(10) 0.0235(11) 0.0028(8) 0.0008(8) 0.0058(8)
O7 0.0344(9) 0.0225(10) 0.0200(9) 0.0054(15) -0.0118(7) -0.0024(13)
O8 0.0317(11) 0.0166(11) 0.0195(11) -0.0060(9) -0.0027(8) 0.0065(8)
O9 0.0211(8) 0.0132(14) 0.0224(9) -0.0063(9) 0.0004(7) 0.0004(8)
N3 0.0140(10) 0.0190(12) 0.0169(12) -0.0061(10) 0.0004(9) -0.0041(9)
N4 0.0115(10) 0.0166(12) 0.0153(11) 0.0017(9) -0.0004(8) 0.0023(9)
C19 0.0078(11) 0.0166(13) 0.0139(14) -0.0039(10) 0.0007(10) -0.0040(11)
C20 0.0160(12) 0.0084(12) 0.0140(13) -0.0004(10) 0.0034(9) 0.0006(9)
C21 0.0095(9) 0.0131(18) 0.0109(11) 0.0044(10) -0.0009(8) 0.0026(9)
C22 0.0084(11) 0.0151(14) 0.0147(13) -0.0009(10) 0.0011(9) -0.0027(10)
C23 0.0130(11) 0.0110(13) 0.0139(12) -0.0003(11) 0.0013(9) -0.0003(10)
C24 0.0122(12) 0.0145(14) 0.0142(14) 0.0023(11) 0.0028(10) 0.0010(11)
C25 0.0151(12) 0.0110(12) 0.0182(14) 0.0005(11) 0.0030(10) 0.0009(10)

loop_
_atom_type_symbol
_atom_type_description
_atom_type_scat_dispersion_real
_atom_type_scat_dispersion_imag
_atom_type_scat_source
C C 0.0033 0.0016 'International Tables Vol C Tables 4.2.6.8 and 6.1.1.4'
H H 0.0000 0.0000 'International Tables Vol C Tables 4.2.6.8 and 6.1.1.4'
N N 0.0061 0.0033 'International Tables Vol C Tables 4.2.6.8 and 6.1.1.4'
O O 0.0106 0.0060 'International Tables Vol C Tables 4.2.6.8 and 6.1.1.4'
Ag Ag -0.8971 1.1015 'International Tables Vol C Tables 4.2.6.8 and 6.1.1.4'

loop_
_geom_angle_atom_site_label_1
_geom_angle_atom_site_label_2
_geom_angle_atom_site_label_3
_geom_angle_site_symmetry_1
_geom_angle_site_symmetry_3
_geom_angle
_geom_angle_publ_flag
N2 Ag1 N1 . . 151.54(9) ?
N2 Ag1 O2 . . 68.97(8) ?
N1 Ag1 O2 . . 138.45(9) ?
N2 Ag1 O1 . . 138.63(8) ?
N1 Ag1 O1 . . 69.23(8) ?
O2 Ag1 O1 . . 69.67(6) ?
C8 O1 Ag1 . . 111.74(16) ?
C8 O1 H1AA . . 113.3 ?
Ag1 O1 H1AA . . 134.7 ?
C17 O2 Ag1 . . 112.59(16) ?
C17 O2 H2AA . . 117.9 ?
Ag1 O2 H2AA . . 129.2 ?
C1 N1 C9 . . 118.3(2) ?
C1 N1 Ag1 . . 119.1(2) ?
C9 N1 Ag1 . . 122.58(19) ?
C10 N2 C18 . . 118.3(3) ?
C10 N2 Ag1 . . 118.73(19) ?
C18 N2 Ag1 . . 123.0(2) ?
N1 C1 C2 . . 123.3(3) ?
N1 C1 H1A . . 118.4 ?
C2 C1 H1A . . 118.4 ?
C3 C2 C1 . . 119.4(3) ?
C3 C2 H2A . . 120.3 ?
C1 C2 H2A . . 120.3 ?
C2 C3 C4 . . 119.6(3) ?
C2 C3 H3A . . 120.2 ?
C4 C3 H3A . . 120.2 ?
C5 C4 C3 . . 122.8(3) ?
C5 C4 C9 . . 119.6(3) ?
C3 C4 C9 . . 117.7(3) ?
C6 C5 C4 . . 119.9(3) ?
C6 C5 H5A . . 120.0 ?
C4 C5 H5A . . 120.0 ?
C5 C6 C7 . . 121.2(3) ?
C5 C6 H6A . . 119.4 ?
C7 C6 H6A . . 119.4 ?
C8 C7 C6 . . 120.5(3) ?
C8 C7 H7A . . 119.8 ?
C6 C7 H7A . . 119.8 ?
O1 C8 C7 . . 123.1(2) ?
O1 C8 C9 . . 116.7(2) ?
C7 C8 C9 . . 120.2(2) ?
N1 C9 C4 . . 121.7(2) ?
N1 C9 C8 . . 119.7(2) ?
C4 C9 C8 . . 118.6(2) ?
N2 C10 C11 . . 123.4(3) ?
N2 C10 H10A . . 118.3 ?
C11 C10 H10A . . 118.3 ?
C12 C11 C10 . . 118.9(3) ?
C12 C11 H11A . . 120.6 ?
C10 C11 H11A . . 120.6 ?
C11 C12 C13 . . 120.1(3) ?
C11 C12 H12A . . 119.9 ?
C13 C12 H12A . . 119.9 ?
C18 C13 C12 . . 117.5(3) ?
C18 C13 C14 . . 119.5(3) ?
C12 C13 C14 . . 123.0(3) ?
C15 C14 C13 . . 120.3(2) ?
C15 C14 H14A . . 119.8 ?
C13 C14 H14A . . 119.8 ?
C14 C15 C16 . . 120.8(3) ?
C14 C15 H15A . . 119.6 ?
C16 C15 H15A . . 119.6 ?
C17 C16 C15 . . 120.5(3) ?
C17 C16 H16A . . 119.7 ?
C15 C16 H16A . . 119.7 ?
O2 C17 C16 . . 123.9(3) ?
O2 C17 C18 . . 115.9(2) ?
C16 C17 C18 . . 120.3(2) ?
N2 C18 C13 . . 121.9(3) ?
N2 C18 C17 . . 119.6(2) ?
C13 C18 C17 . . 118.6(3) ?
C22 O3 H3B . . 109.5 ?
O5 N3 O4 . . 124.3(2) ?
O5 N3 C19 . . 118.3(2) ?
O4 N3 C19 . . 117.4(2) ?
O7 N4 O6 . . 124.3(2) ?
O7 N4 C21 . . 119.0(2) ?
O6 N4 C21 . . 116.7(2) ?
C20 C19 C24 . . 122.2(3) ?
C20 C19 N3 . . 118.7(3) ?
C24 C19 N3 . . 119.1(3) ?
C21 C20 C19 . . 118.0(2) ?
C21 C20 H20A . . 121.0 ?
C19 C20 H20A . . 121.0 ?
C20 C21 C22 . . 122.6(2) ?
C20 C21 N4 . . 116.7(2) ?
C22 C21 N4 . . 120.7(2) ?
O3 C22 C21 . . 122.2(2) ?
O3 C22 C23 . . 120.1(3) ?
C21 C22 C23 . . 117.7(2) ?
C24 C23 C22 . . 119.9(3) ?
C24 C23 C25 . . 119.5(2) ?
C22 C23 C25 . . 120.5(2) ?
C19 C24 C23 . . 119.4(3) ?
C19 C24 H24A . . 120.3 ?
C23 C24 H24A . . 120.3 ?
O8 C25 O9 . . 125.1(3) ?
O8 C25 C23 . . 118.7(2) ?
O9 C25 C23 . . 116.1(2) ?

loop_
_geom_bond_atom_site_label_1
_geom_bond_atom_site_label_2
_geom_bond_site_symmetry_2
_geom_bond_distance
_geom_bond_publ_flag
Ag1 N2 . 2.183(2) ?
Ag1 N1 . 2.190(2) ?
Ag1 O2 . 2.549(2) ?
Ag1 O1 . 2.561(2) ?
O1 C8 . 1.352(3) ?
O1 H1AA . 0.9999 ?
O2 C17 . 1.355(3) ?
O2 H2AA . 0.7666 ?
N1 C1 . 1.341(4) ?
N1 C9 . 1.366(4) ?
N2 C10 . 1.325(4) ?
N2 C18 . 1.368(4) ?
C1 C2 . 1.395(4) ?
C1 H1A . 0.9300 ?
C2 C3 . 1.361(5) ?
C2 H2A . 0.9300 ?
C3 C4 . 1.420(4) ?
C3 H3A . 0.9300 ?
C4 C5 . 1.419(4) ?
C4 C9 . 1.422(4) ?
C5 C6 . 1.364(4) ?
C5 H5A . 0.9300 ?
C6 C7 . 1.409(4) ?
C6 H6A . 0.9300 ?
C7 C8 . 1.366(4) ?
C7 H7A . 0.9300 ?
C8 C9 . 1.432(4) ?
C10 C11 . 1.407(4) ?
C10 H10A . 0.9300 ?
C11 C12 . 1.354(4) ?
C11 H11A . 0.9300 ?
C12 C13 . 1.415(4) ?
C12 H12A . 0.9300 ?
C13 C18 . 1.415(4) ?
C13 C14 . 1.417(4) ?
C14 C15 . 1.361(4) ?
C14 H14A . 0.9300 ?
C15 C16 . 1.406(4) ?
C15 H15A . 0.9300 ?
C16 C17 . 1.367(4) ?
C16 H16A . 0.9300 ?
C17 C18 . 1.430(5) ?
O3 C22 . 1.330(3) ?
O3 H3B . 0.8193 ?
O4 N3 . 1.229(3) ?
O5 N3 . 1.220(3) ?
O6 N4 . 1.225(3) ?
O7 N4 . 1.217(3) ?
O8 C25 . 1.241(3) ?
O9 C25 . 1.274(3) ?
N3 C19 . 1.457(3) ?
N4 C21 . 1.472(3) ?
C19 C20 . 1.386(4) ?
C19 C24 . 1.387(4) ?
C20 C21 . 1.373(4) ?
C20 H20A . 0.9300 ?
C21 C22 . 1.409(4) ?
C22 C23 . 1.421(4) ?
C23 C24 . 1.393(4) ?
C23 C25 . 1.507(4) ?
C24 H24A . 0.9300 ?

loop_
_geom_hbond_atom_site_label_D
_geom_hbond_atom_site_label_H
_geom_hbond_atom_site_label_A
_geom_hbond_site_symmetry_A
_geom_hbond_distance_DH
_geom_hbond_distance_HA
_geom_hbond_distance_DA
_geom_hbond_angle_DHA
O1 H1AA O8 . 1.00 1.60 2.602(3) 174.7
O2 H2AA O9 . 0.77 1.88 2.636(3) 167.9
O3 H3B O9 . 0.82 1.74 2.483(3) 150.1
